data_4069135
loop_
_publ_author_name
'Pun, Doris'
'Leopold, Scott M.'
'Bradley, Christopher A.'
'Lobkovsky, Emil'
'Chirik, Paul J.'

_publ_section_title
;
 Bis(indenyl)hafnium Chemistry: Ligand-Induced Haptotropic Rearrangement
 and Fundamental Reactivity Studies at a Reduced Hafnium Center
;
_journal_issue 8
_journal_name_full Organometallics
_journal_page_first 2471
_journal_paper_doi 10.1021/om900046e
_journal_volume 28
_journal_year 2009
_chemical_formula_moiety 'C60 H92 Cl2 Hf2 Na Si8, Na (C4 H10 O2)3'
_chemical_formula_sum 'C72 H122 Cl2 Hf2 Na2 O6 Si8'
_chemical_formula_weight 1782.28
_chemical_name_systematic
; 
 ? 
;
_space_group_IT_number 14
_symmetry_cell_setting monoclinic
_symmetry_space_group_name_Hall '-P 2yn'
_symmetry_space_group_name_H-M 'P 1 21/n 1'
_atom_sites_solution_hydrogens geom
_atom_sites_solution_primary direct
_atom_sites_solution_secondary difmap
_audit_creation_method SHELXL-97
_cell_angle_alpha 90.00
_cell_angle_beta 98.555(2)
_cell_angle_gamma 90.00
_cell_formula_units_Z 2
_cell_length_a 13.9654(7)
_cell_length_b 18.6721(7)
_cell_length_c 16.8308(8)
_cell_measurement_reflns_used 6497
_cell_measurement_temperature 173(2)
_cell_measurement_theta_max 22.01
_cell_measurement_theta_min 2.32
_cell_volume 4340.0(3)
_computing_cell_refinement 'Bruker SAINT+'
_computing_data_collection 'Bruker APEX2'
_computing_data_reduction 'Bruker SAINT+'
_computing_molecular_graphics 'Bruker SHELXTL'
_computing_publication_material 'Bruker SHELXTL'
_computing_structure_refinement 'SHELXL-97 (Sheldrick, 1997)'
_computing_structure_solution 'SHELXS-97 (Sheldrick, 1990)'
_diffrn_ambient_temperature 173(2)
_diffrn_measured_fraction_theta_full 0.990
_diffrn_measured_fraction_theta_max 0.990
_diffrn_measurement_device_type 'Bruker X8 APEX II diffractometer'
_diffrn_measurement_method 'phi and omega scans'
_diffrn_radiation_monochromator graphite
_diffrn_radiation_source 'fine-focus sealed tube'
_diffrn_radiation_type MoK\a
_diffrn_radiation_wavelength 0.71073
_diffrn_reflns_av_R_equivalents 0.0606
_diffrn_reflns_av_sigmaI/netI 0.0708
_diffrn_reflns_limit_h_max 17
_diffrn_reflns_limit_h_min -17
_diffrn_reflns_limit_k_max 22
_diffrn_reflns_limit_k_min -22
_diffrn_reflns_limit_l_max 21
_diffrn_reflns_limit_l_min -21
_diffrn_reflns_number 36740
_diffrn_reflns_theta_full 26.39
_diffrn_reflns_theta_max 26.39
_diffrn_reflns_theta_min 1.64
_exptl_absorpt_coefficient_mu 2.616
_exptl_absorpt_correction_T_max 0.6950
_exptl_absorpt_correction_T_min 0.5075
_exptl_absorpt_correction_type multi-scan
_exptl_absorpt_process_details SADABS
_exptl_crystal_colour green-brown
_exptl_crystal_density_diffrn 1.364
_exptl_crystal_density_method 'not measured'
_exptl_crystal_description block
_exptl_crystal_F_000 1828
_exptl_crystal_size_max 0.30
_exptl_crystal_size_mid 0.20
_exptl_crystal_size_min 0.15
_platon_squeeze_details ' '
_refine_diff_density_max 0.655
_refine_diff_density_min -0.893
_refine_diff_density_rms 0.106
_refine_ls_extinction_method none
_refine_ls_goodness_of_fit_ref 1.056
_refine_ls_hydrogen_treatment riding
_refine_ls_matrix_type full
_refine_ls_number_parameters 378
_refine_ls_number_reflns 8807
_refine_ls_number_restraints 60
_refine_ls_restrained_S_all 1.055
_refine_ls_R_factor_all 0.0646
_refine_ls_R_factor_gt 0.0378
_refine_ls_shift/su_max 0.566
_refine_ls_shift/su_mean 0.028
_refine_ls_structure_factor_coef Fsqd
_refine_ls_weighting_details 'calc w=1/[\s^2^(Fo^2^)+(0.0200P)^2^+0.0000P] where P=(Fo^2^+2Fc^2^)/3'
_refine_ls_weighting_scheme calc
_refine_ls_wR_factor_gt 0.0651
_refine_ls_wR_factor_ref 0.0689
_reflns_number_gt 5972
_reflns_number_total 8807
_reflns_threshold_expression >2sigma(I)
_cod_data_source_file om900046e_si_003.cif
_cod_data_source_block dp13
_cod_depositor_comments
;
The following automatic conversions were performed:

'_symmetry_cell_setting' value 'Monoclinic' changed to 'monoclinic'
according to /home/saulius/struct/CIF-dictionaries/cif_core.dic
dictionary named 'cif_core.dic' version 2.4.2 from 2011-04-26.

Automatic conversion script
Id: cif_fix_values 1715 2011-07-08 13:25:40Z adriana 
;
_cod_original_sg_symbol_H-M P2(1)/n
_cod_database_code 4069135

loop_
_symmetry_equiv_pos_as_xyz
'x, y, z'
'-x+1/2, y+1/2, -z+1/2'
'-x, -y, -z'
'x-1/2, -y-1/2, z-1/2'

loop_
_atom_site_label
_atom_site_type_symbol
_atom_site_fract_x
_atom_site_fract_y
_atom_site_fract_z
_atom_site_U_iso_or_equiv
_atom_site_adp_type
_atom_site_occupancy
_atom_site_symmetry_multiplicity
_atom_site_calc_flag
_atom_site_refinement_flags
_atom_site_disorder_assembly
_atom_site_disorder_group
Hf1 Hf 0.638429(11) 0.127792(8) 0.824972(9) 0.02759(4) Uani 1 1 d . . .
Cl1 Cl 0.57928(8) 0.01571(5) 0.87169(6) 0.0480(3) Uani 1 1 d . . .
Na1 Na 0.5000 0.0000 1.0000 0.0513(6) Uani 1 2 d S . .
Na2 Na 1.0000 0.0000 0.5000 0.0448(6) Uani 1 2 d S . .
Si1 Si 0.31368(8) 0.14644(7) 0.89626(7) 0.0605(4) Uani 1 1 d D A .
C20 C 0.3029(3) 0.0933(2) 0.8013(2) 0.0712(15) Uani 1 1 d D . .
H20A H 0.3359 0.0473 0.8120 0.107 Uiso 1 1 calc R . .
H20B H 0.3328 0.1199 0.7612 0.107 Uiso 1 1 calc R . .
H20C H 0.2344 0.0850 0.7810 0.107 Uiso 1 1 calc R . .
C21 C 0.2521(3) 0.0992(3) 0.9730(2) 0.093(2) Uani 1 1 d D . .
H21A H 0.2585 0.1278 1.0224 0.140 Uiso 1 1 calc R . .
H21B H 0.2822 0.0522 0.9848 0.140 Uiso 1 1 calc R . .
H21C H 0.1833 0.0929 0.9520 0.140 Uiso 1 1 calc R . .
C22 C 0.2491(3) 0.2333(3) 0.8718(3) 0.108(2) Uani 1 1 d D . .
H22A H 0.2543 0.2630 0.9202 0.163 Uiso 1 1 calc R . .
H22B H 0.1807 0.2239 0.8519 0.163 Uiso 1 1 calc R . .
H22C H 0.2784 0.2585 0.8303 0.163 Uiso 1 1 calc R . .
Si2 Si 0.65694(19) 0.17030(14) 1.12088(14) 0.0366(8) Uani 0.497(2) 1 d PDU A 1
C23 C 0.7749(5) 0.1211(5) 1.1246(5) 0.057(2) Uani 0.497(2) 1 d PDU A 1
H23D H 0.8287 0.1550 1.1364 0.085 Uiso 0.497(2) 1 calc PR A 1
H23E H 0.7775 0.0982 1.0726 0.085 Uiso 0.497(2) 1 calc PR A 1
H23F H 0.7799 0.0845 1.1667 0.085 Uiso 0.497(2) 1 calc PR A 1
C24 C 0.6859(7) 0.2672(4) 1.1359(5) 0.064(3) Uani 0.497(2) 1 d PDU A 1
H24D H 0.6262 0.2940 1.1388 0.096 Uiso 0.497(2) 1 calc PR A 1
H24E H 0.7161 0.2850 1.0908 0.096 Uiso 0.497(2) 1 calc PR A 1
H24F H 0.7307 0.2737 1.1861 0.096 Uiso 0.497(2) 1 calc PR A 1
C25 C 0.6018(7) 0.1403(5) 1.2123(5) 0.062(3) Uani 0.497(2) 1 d PDU A 1
H25D H 0.5532 0.1752 1.2234 0.093 Uiso 0.497(2) 1 calc PR A 1
H25E H 0.6528 0.1368 1.2589 0.093 Uiso 0.497(2) 1 calc PR A 1
H25F H 0.5711 0.0934 1.2016 0.093 Uiso 0.497(2) 1 calc PR A 1
Si2' Si 0.68225(19) 0.14126(13) 1.12488(15) 0.0341(7) Uani 0.503(2) 1 d PDU A 2
C23' C 0.7670(6) 0.0668(4) 1.1112(5) 0.055(2) Uani 0.503(2) 1 d PDU A 2
H23A H 0.7309 0.0217 1.1038 0.082 Uiso 0.503(2) 1 calc PR A 2
H23B H 0.8165 0.0633 1.1589 0.082 Uiso 0.503(2) 1 calc PR A 2
H23C H 0.7982 0.0763 1.0638 0.082 Uiso 0.503(2) 1 calc PR A 2
C24' C 0.7586(6) 0.2225(4) 1.1531(5) 0.064(3) Uani 0.503(2) 1 d PDU A 2
H24A H 0.7166 0.2634 1.1598 0.095 Uiso 0.503(2) 1 calc PR A 2
H24B H 0.7975 0.2330 1.1105 0.095 Uiso 0.503(2) 1 calc PR A 2
H24C H 0.8016 0.2135 1.2036 0.095 Uiso 0.503(2) 1 calc PR A 2
C25' C 0.6046(7) 0.1220(6) 1.2040(5) 0.060(3) Uani 0.503(2) 1 d PDU A 2
H25A H 0.5595 0.1618 1.2068 0.090 Uiso 0.503(2) 1 calc PR A 2
H25B H 0.6457 0.1162 1.2561 0.090 Uiso 0.503(2) 1 calc PR A 2
H25C H 0.5679 0.0778 1.1903 0.090 Uiso 0.503(2) 1 calc PR A 2
Si3 Si 0.91595(8) 0.12296(7) 0.83729(6) 0.0442(3) Uani 1 1 d . . .
Si4 Si 0.57408(8) 0.16202(7) 0.59107(7) 0.0504(4) Uani 1 1 d . . .
C1 C 0.5180(3) 0.21155(18) 0.8145(2) 0.0431(11) Uani 1 1 d . . .
H1 H 0.4594 0.2080 0.7726 0.052 Uiso 1 1 calc R . .
C2 C 0.5965(3) 0.2562(2) 0.8043(2) 0.0526(12) Uani 1 1 d . . .
H22 H 0.5983 0.2771 0.7499 0.063 Uiso 1 1 calc R . .
C3 C 0.6812(3) 0.25409(19) 0.8572(2) 0.0560(13) Uani 1 1 d . . .
H3 H 0.7404 0.2731 0.8376 0.067 Uiso 1 1 calc R . .
C4 C 0.6963(3) 0.20655(18) 0.9251(2) 0.0381(10) Uani 1 1 d . . .
H4 H 0.7610 0.2005 0.9589 0.046 Uiso 1 1 calc R . .
C6 C 0.5173(3) 0.18567(18) 0.8976(2) 0.0365(10) Uani 1 1 d . A .
C5 C 0.6065(3) 0.18533(17) 0.9525(2) 0.0352(10) Uani 1 1 d . A .
C9 C 0.5877(3) 0.15716(17) 1.0287(2) 0.0342(10) Uani 1 1 d . . .
C8 C 0.4856(3) 0.14445(17) 1.0166(2) 0.0331(10) Uani 1 1 d . A .
H8 H 0.451(2) 0.1254(16) 1.0536(17) 0.031(9) Uiso 1 1 d . . .
C7 C 0.4411(3) 0.15783(19) 0.9374(2) 0.0378(10) Uani 1 1 d . . .
C10 C 0.7957(2) 0.10905(18) 0.7767(2) 0.0312(9) Uani 1 1 d . . .
C11 C 0.7379(2) 0.15754(19) 0.7241(2) 0.0312(9) Uani 1 1 d . . .
H11A H 0.7586 0.2076 0.7141 0.037 Uiso 1 1 calc R . .
C12 C 0.6540(2) 0.12511(19) 0.67988(19) 0.0305(9) Uani 1 1 d . . .
C13 C 0.6635(3) 0.04975(19) 0.7009(2) 0.0341(10) Uani 1 1 d . . .
C14 C 0.7490(2) 0.0397(2) 0.7588(2) 0.0340(10) Uani 1 1 d . . .
C15 C 0.7730(3) -0.0304(2) 0.7876(2) 0.0442(11) Uani 1 1 d . . .
H15 H 0.8287 -0.0383 0.8265 0.053 Uiso 1 1 calc R . .
C16 C 0.7157(3) -0.0862(2) 0.7590(2) 0.0524(12) Uani 1 1 d . . .
H16 H 0.7334 -0.1333 0.7769 0.063 Uiso 1 1 calc R . .
C17 C 0.6313(3) -0.0764(2) 0.7037(3) 0.0554(13) Uani 1 1 d . . .
H17 H 0.5920 -0.1166 0.6864 0.066 Uiso 1 1 calc R . .
C18 C 0.6047(3) -0.0098(2) 0.6743(2) 0.0440(11) Uani 1 1 d . . .
H18 H 0.5475 -0.0037 0.6366 0.053 Uiso 1 1 calc R . .
C26 C 0.9430(3) 0.2197(2) 0.8438(3) 0.0673(15) Uani 1 1 d . . .
H26A H 0.9386 0.2397 0.7896 0.101 Uiso 1 1 calc R . .
H26B H 1.0085 0.2270 0.8727 0.101 Uiso 1 1 calc R . .
H26C H 0.8962 0.2438 0.8727 0.101 Uiso 1 1 calc R . .
C27 C 1.0078(3) 0.0770(2) 0.7862(3) 0.0695(15) Uani 1 1 d . . .
H27A H 1.0052 0.0961 0.7317 0.104 Uiso 1 1 calc R . .
H27B H 0.9942 0.0255 0.7835 0.104 Uiso 1 1 calc R . .
H27C H 1.0724 0.0851 0.8165 0.104 Uiso 1 1 calc R . .
C28 C 0.9244(3) 0.0839(2) 0.9406(2) 0.0686(15) Uani 1 1 d . . .
H28A H 0.8772 0.1074 0.9696 0.103 Uiso 1 1 calc R . .
H28B H 0.9898 0.0914 0.9697 0.103 Uiso 1 1 calc R . .
H28C H 0.9107 0.0325 0.9367 0.103 Uiso 1 1 calc R . .
C29 C 0.6014(4) 0.2583(2) 0.5809(3) 0.099(2) Uani 1 1 d . . .
H29A H 0.5875 0.2841 0.6285 0.149 Uiso 1 1 calc R . .
H29B H 0.5613 0.2776 0.5329 0.149 Uiso 1 1 calc R . .
H29C H 0.6700 0.2641 0.5757 0.149 Uiso 1 1 calc R . .
C30 C 0.4434(3) 0.1486(4) 0.5974(3) 0.120(3) Uani 1 1 d . . .
H30A H 0.4269 0.1736 0.6447 0.180 Uiso 1 1 calc R . .
H30B H 0.4302 0.0973 0.6019 0.180 Uiso 1 1 calc R . .
H30C H 0.4043 0.1678 0.5489 0.180 Uiso 1 1 calc R . .
C31 C 0.6005(3) 0.1136(2) 0.4989(2) 0.0607(14) Uani 1 1 d . . .
H31A H 0.5851 0.0627 0.5032 0.091 Uiso 1 1 calc R . .
H31B H 0.6693 0.1189 0.4942 0.091 Uiso 1 1 calc R . .
H31C H 0.5610 0.1340 0.4513 0.091 Uiso 1 1 calc R . .

loop_
_atom_site_aniso_label
_atom_site_aniso_U_11
_atom_site_aniso_U_22
_atom_site_aniso_U_33
_atom_site_aniso_U_23
_atom_site_aniso_U_13
_atom_site_aniso_U_12
Hf1 0.03272(8) 0.02542(8) 0.02721(7) 0.00303(8) 0.01296(6) 0.00476(8)
Cl1 0.0760(7) 0.0273(5) 0.0489(6) 0.0027(4) 0.0365(5) 0.0005(5)
Na1 0.0778(15) 0.0418(13) 0.0426(13) 0.0043(10) 0.0365(12) 0.0073(12)
Na2 0.0477(13) 0.0388(12) 0.0477(14) 0.0033(10) 0.0065(11) -0.0121(10)
Si1 0.0439(7) 0.1019(11) 0.0395(7) 0.0221(7) 0.0191(6) 0.0362(7)
C20 0.050(3) 0.117(4) 0.049(3) 0.019(3) 0.013(2) 0.002(3)
C21 0.036(3) 0.199(6) 0.049(3) 0.041(3) 0.020(2) 0.014(3)
C22 0.099(4) 0.167(5) 0.060(3) 0.021(3) 0.017(3) 0.098(4)
Si2 0.0458(15) 0.0401(16) 0.0248(12) -0.0008(11) 0.0085(11) -0.0091(12)
C23 0.041(4) 0.093(6) 0.033(5) 0.020(5) -0.004(4) 0.002(5)
C24 0.096(7) 0.051(4) 0.045(6) -0.013(4) 0.013(5) -0.028(5)
C25 0.083(6) 0.068(7) 0.040(5) -0.013(4) 0.024(4) -0.039(5)
Si2' 0.0445(15) 0.0309(16) 0.0260(12) 0.0005(11) 0.0025(11) -0.0085(12)
C23' 0.071(6) 0.058(5) 0.035(5) 0.011(4) 0.004(4) 0.017(5)
C24' 0.086(6) 0.056(5) 0.044(5) 0.005(4) -0.008(5) -0.037(5)
C25' 0.072(6) 0.097(8) 0.011(4) -0.020(5) 0.006(4) -0.026(5)
Si3 0.0360(6) 0.0570(7) 0.0388(6) 0.0004(6) 0.0026(5) 0.0010(6)
Si4 0.0390(7) 0.0759(9) 0.0355(7) 0.0064(6) 0.0032(6) 0.0141(6)
C1 0.065(3) 0.037(2) 0.033(2) 0.0123(17) 0.023(2) 0.027(2)
C2 0.090(3) 0.034(2) 0.043(2) 0.0127(19) 0.039(2) 0.023(2)
C3 0.113(4) 0.016(2) 0.053(3) 0.0012(19) 0.055(3) -0.003(2)
C4 0.049(2) 0.034(2) 0.035(2) -0.0060(18) 0.0189(19) -0.0101(19)
C6 0.052(2) 0.033(2) 0.030(2) 0.0047(17) 0.0237(18) 0.0180(18)
C5 0.054(2) 0.020(2) 0.036(2) -0.0013(16) 0.0206(19) -0.0008(18)
C9 0.048(2) 0.026(2) 0.031(2) -0.0057(16) 0.0136(18) -0.0093(18)
C8 0.054(2) 0.022(2) 0.028(2) 0.0019(15) 0.0227(18) -0.0001(17)
C7 0.043(2) 0.039(2) 0.034(2) 0.0077(17) 0.0170(18) 0.0195(18)
C10 0.032(2) 0.033(2) 0.031(2) 0.0029(16) 0.0133(16) 0.0064(17)
C11 0.032(2) 0.033(2) 0.030(2) 0.0001(17) 0.0132(17) 0.0037(17)
C12 0.0316(18) 0.039(2) 0.0230(18) 0.0015(18) 0.0107(15) -0.0002(19)
C13 0.035(2) 0.043(2) 0.027(2) -0.0079(17) 0.0144(17) 0.0015(18)
C14 0.034(2) 0.038(2) 0.034(2) -0.0030(17) 0.0155(18) 0.0063(17)
C15 0.046(2) 0.044(3) 0.045(3) 0.000(2) 0.014(2) 0.015(2)
C16 0.076(3) 0.035(2) 0.052(3) -0.006(2) 0.026(2) 0.013(2)
C17 0.064(3) 0.046(3) 0.061(3) -0.023(2) 0.027(2) -0.010(2)
C18 0.043(2) 0.051(3) 0.040(2) -0.012(2) 0.012(2) -0.005(2)
C26 0.052(3) 0.078(3) 0.070(3) -0.004(3) -0.001(3) -0.016(2)
C27 0.039(3) 0.102(4) 0.067(3) -0.008(3) 0.007(2) 0.015(3)
C28 0.063(3) 0.089(4) 0.051(3) 0.010(3) -0.001(3) 0.013(3)
C29 0.176(6) 0.063(3) 0.049(3) 0.022(3) -0.013(3) 0.037(4)
C30 0.038(3) 0.262(8) 0.060(4) 0.015(4) 0.007(3) 0.037(4)
C31 0.056(3) 0.084(3) 0.041(3) 0.001(2) 0.004(2) 0.016(3)

loop_
_atom_type_symbol
_atom_type_description
_atom_type_scat_dispersion_real
_atom_type_scat_dispersion_imag
_atom_type_scat_source
C C 0.0033 0.0016 'International Tables Vol C Tables 4.2.6.8 and 6.1.1.4'
H H 0.0000 0.0000 'International Tables Vol C Tables 4.2.6.8 and 6.1.1.4'
Cl Cl 0.1484 0.1585 'International Tables Vol C Tables 4.2.6.8 and 6.1.1.4'
Si Si 0.0817 0.0704 'International Tables Vol C Tables 4.2.6.8 and 6.1.1.4'
Hf Hf -0.5830 6.1852 'International Tables Vol C Tables 4.2.6.8 and 6.1.1.4'
Na Na 0.0362 0.0249 'International Tables Vol C Tables 4.2.6.8 and 6.1.1.4'
O O 0.0106 0.0060 'International Tables Vol C Tables 4.2.6.8 and 6.1.1.4'

loop_
_geom_angle_atom_site_label_1
_geom_angle_atom_site_label_2
_geom_angle_atom_site_label_3
_geom_angle
_geom_angle_site_symmetry_1
_geom_angle_site_symmetry_3
C1 Hf1 C4 78.02(13) . .
C1 Hf1 C11 106.42(12) . .
C4 Hf1 C11 101.09(12) . .
C1 Hf1 Cl1 109.48(10) . .
C4 Hf1 Cl1 114.57(9) . .
C11 Hf1 Cl1 133.38(9) . .
C1 Hf1 C3 60.99(14) . .
C4 Hf1 C3 34.85(12) . .
C11 Hf1 C3 77.83(12) . .
Cl1 Hf1 C3 146.63(9) . .
C1 Hf1 C10 138.61(12) . .
C4 Hf1 C10 95.65(12) . .
C11 Hf1 C10 33.96(10) . .
Cl1 Hf1 C10 110.24(8) . .
C3 Hf1 C10 90.56(13) . .
C1 Hf1 C6 35.94(11) . .
C4 Hf1 C6 63.22(13) . .
C11 Hf1 C6 138.89(12) . .
Cl1 Hf1 C6 85.75(8) . .
C3 Hf1 C6 68.66(13) . .
C10 Hf1 C6 157.97(12) . .
C1 Hf1 C2 34.07(13) . .
C4 Hf1 C2 62.14(13) . .
C11 Hf1 C2 80.06(12) . .
Cl1 Hf1 C2 142.71(10) . .
C3 Hf1 C2 32.13(13) . .
C10 Hf1 C2 107.03(12) . .
C6 Hf1 C2 58.89(12) . .
C1 Hf1 C12 96.28(12) . .
C4 Hf1 C12 131.51(12) . .
C11 Hf1 C12 33.83(11) . .
Cl1 Hf1 C12 112.67(8) . .
C3 Hf1 C12 100.44(12) . .
C10 Hf1 C12 57.55(11) . .
C6 Hf1 C12 131.29(11) . .
C2 Hf1 C12 86.27(12) . .
C1 Hf1 C5 63.15(12) . .
C4 Hf1 C5 35.02(12) . .
C11 Hf1 C5 134.45(12) . .
Cl1 Hf1 C5 88.83(8) . .
C3 Hf1 C5 57.98(12) . .
C10 Hf1 C5 128.49(12) . .
C6 Hf1 C5 33.55(11) . .
C2 Hf1 C5 68.68(12) . .
C12 Hf1 C5 154.95(11) . .
C1 Hf1 C13 120.34(12) . .
C4 Hf1 C13 150.61(12) . .
C11 Hf1 C13 53.60(11) . .
Cl1 Hf1 C13 82.54(8) . .
C3 Hf1 C13 130.60(12) . .
C10 Hf1 C13 55.15(11) . .
C6 Hf1 C13 145.11(12) . .
C2 Hf1 C13 118.96(12) . .
C12 Hf1 C13 33.00(11) . .
C5 Hf1 C13 171.35(11) . .
C1 Hf1 C14 150.75(12) . .
C4 Hf1 C14 123.40(12) . .
C11 Hf1 C14 53.65(11) . .
Cl1 Hf1 C14 81.15(8) . .
C3 Hf1 C14 123.68(13) . .
C10 Hf1 C14 33.21(11) . .
C6 Hf1 C14 166.89(11) . .
C2 Hf1 C14 133.66(12) . .
C12 Hf1 C14 54.93(11) . .
C5 Hf1 C14 145.89(11) . .
C13 Hf1 C14 31.92(10) . .
Hf1 Cl1 Na1 125.30(4) . .
Cl1 Na1 Cl1 179.999(1) . 3_657
Cl1 Na1 C8 88.82(8) . 3_657
Cl1 Na1 C8 91.18(8) 3_657 3_657
Cl1 Na1 C8 91.18(8) . .
Cl1 Na1 C8 88.82(8) 3_657 .
C8 Na1 C8 179.998(16) 3_657 .
C7 Si1 C20 109.64(18) . .
C7 Si1 C22 113.2(2) . .
C20 Si1 C22 107.3(2) . .
C7 Si1 C21 108.38(18) . .
C20 Si1 C21 110.7(2) . .
C22 Si1 C21 107.7(2) . .
C9 Si2 C24 110.0(3) . .
C9 Si2 C23 109.4(3) . .
C24 Si2 C23 107.4(4) . .
C9 Si2 C25 116.5(3) . .
C24 Si2 C25 106.4(4) . .
C23 Si2 C25 106.7(4) . .
C23' Si2' C25' 113.0(5) . .
C23' Si2' C24' 106.7(4) . .
C25' Si2' C24' 110.1(4) . .
C23' Si2' C9 112.0(3) . .
C25' Si2' C9 103.1(3) . .
C24' Si2' C9 112.1(3) . .
C26 Si3 C10 109.36(17) . .
C26 Si3 C27 109.3(2) . .
C10 Si3 C27 108.22(18) . .
C26 Si3 C28 110.0(2) . .
C10 Si3 C28 112.59(18) . .
C27 Si3 C28 107.3(2) . .
C29 Si4 C12 109.09(19) . .
C29 Si4 C30 110.7(3) . .
C12 Si4 C30 112.4(2) . .
C29 Si4 C31 108.8(2) . .
C12 Si4 C31 108.49(17) . .
C30 Si4 C31 107.3(2) . .
C2 C1 C6 115.0(3) . .
C2 C1 Hf1 80.6(2) . .
C6 C1 Hf1 79.2(2) . .
C3 C2 C1 121.1(4) . .
C3 C2 Hf1 73.7(2) . .
C1 C2 Hf1 65.4(2) . .
C2 C3 C4 123.0(4) . .
C2 C3 Hf1 74.2(2) . .
C4 C3 Hf1 65.65(19) . .
C3 C4 C5 112.9(3) . .
C3 C4 Hf1 79.5(2) . .
C5 C4 Hf1 80.3(2) . .
C7 C6 C5 109.3(3) . .
C7 C6 C1 131.9(3) . .
C5 C6 C1 118.8(3) . .
C7 C6 Hf1 132.8(2) . .
C5 C6 Hf1 74.0(2) . .
C1 C6 Hf1 64.90(19) . .
C6 C5 C9 108.5(3) . .
C6 C5 C4 120.0(3) . .
C9 C5 C4 131.3(3) . .
C6 C5 Hf1 72.4(2) . .
C9 C5 Hf1 133.2(2) . .
C4 C5 Hf1 64.65(19) . .
C8 C9 C5 104.1(3) . .
C8 C9 Si2 124.6(3) . .
C5 C9 Si2 126.6(3) . .
C8 C9 Si2' 129.0(3) . .
C5 C9 Si2' 126.9(3) . .
Si2 C9 Si2' 18.88(11) . .
C7 C8 C9 113.3(3) . .
C7 C8 Na1 96.2(2) . .
C9 C8 Na1 95.3(2) . .
C8 C7 C6 104.7(3) . .
C8 C7 Si1 127.4(3) . .
C6 C7 Si1 127.9(3) . .
C11 C10 C14 103.9(3) . .
C11 C10 Si3 129.5(3) . .
C14 C10 Si3 125.4(2) . .
C11 C10 Hf1 70.52(19) . .
C14 C10 Hf1 78.63(19) . .
Si3 C10 Hf1 125.20(16) . .
C12 C11 C10 113.5(3) . .
C12 C11 Hf1 75.85(19) . .
C10 C11 Hf1 75.5(2) . .
C11 C12 C13 104.2(3) . .
C11 C12 Si4 127.6(3) . .
C13 C12 Si4 125.3(2) . .
C11 C12 Hf1 70.32(18) . .
C13 C12 Hf1 78.33(19) . .
Si4 C12 Hf1 130.75(17) . .
C18 C13 C14 119.7(3) . .
C18 C13 C12 131.1(3) . .
C14 C13 C12 109.2(3) . .
C18 C13 Hf1 123.4(2) . .
C14 C13 Hf1 74.23(19) . .
C12 C13 Hf1 68.68(18) . .
C15 C14 C13 118.9(3) . .
C15 C14 C10 132.2(3) . .
C13 C14 C10 108.9(3) . .
C15 C14 Hf1 124.0(2) . .
C13 C14 Hf1 73.85(19) . .
C10 C14 Hf1 68.16(18) . .
C16 C15 C14 119.3(4) . .
C15 C16 C17 121.9(4) . .
C18 C17 C16 121.0(4) . .
C17 C18 C13 119.0(4) . .

loop_
_geom_bond_atom_site_label_1
_geom_bond_atom_site_label_2
_geom_bond_distance
_geom_bond_site_symmetry_2
Hf1 C1 2.284(3) .
Hf1 C4 2.291(3) .
Hf1 C11 2.412(3) .
Hf1 Cl1 2.4235(9) .
Hf1 C3 2.473(4) .
Hf1 C10 2.477(3) .
Hf1 C6 2.478(3) .
Hf1 C2 2.479(4) .
Hf1 C12 2.484(3) .
Hf1 C5 2.499(4) .
Hf1 C13 2.612(3) .
Hf1 C14 2.617(3) .
Cl1 Na1 2.5860(10) .
Na1 Cl1 2.5860(10) 3_657
Na1 C8 2.722(3) 3_657
Na1 C8 2.722(3) .
Si1 C7 1.824(4) .
Si1 C20 1.867(4) .
Si1 C22 1.872(4) .
Si1 C21 1.876(4) .
Si2 C9 1.720(4) .
Si2 C24 1.864(7) .
Si2 C23 1.879(7) .
Si2 C25 1.904(8) .
Si2' C23' 1.862(7) .
Si2' C25' 1.873(8) .
Si2' C24' 1.874(7) .
Si2' C9 1.954(4) .
Si3 C26 1.845(4) .
Si3 C10 1.848(3) .
Si3 C27 1.857(4) .
Si3 C28 1.874(4) .
Si4 C29 1.851(5) .
Si4 C12 1.860(3) .
Si4 C30 1.861(5) .
Si4 C31 1.879(4) .
C1 C2 1.408(5) .
C1 C6 1.481(5) .
C2 C3 1.370(6) .
C3 C4 1.437(5) .
C4 C5 1.455(5) .
C6 C7 1.436(5) .
C6 C5 1.437(5) .
C5 C9 1.446(5) .
C9 C8 1.430(5) .
C8 C7 1.407(5) .
C10 C11 1.430(4) .
C10 C14 1.462(5) .
C11 C12 1.426(4) .
C12 C13 1.452(5) .
C13 C18 1.416(5) .
C13 C14 1.437(5) .
C14 C15 1.418(5) .
C15 C16 1.358(5) .
C16 C17 1.400(5) .
C17 C18 1.369(5) .

loop_
_platon_squeeze_void_nr
_platon_squeeze_void_average_x
_platon_squeeze_void_average_y
_platon_squeeze_void_average_z
_platon_squeeze_void_volume
_platon_squeeze_void_count_electrons
_platon_squeeze_void_content
1 0.000 0.000 0.500 517 185 ' '
2 0.500 0.500 1.000 517 186 ' '
